data_2230346
loop_
_publ_author_name
'Shang, Zhenhua'
'Qi, Shan'
'Tao, Xiao'
'Zhang, Guangbo'

_publ_section_title
;
 Methyl
 2-(2-{[(benzyloxy)carbonyl]amino}propan-2-yl)-5-hydroxy-6-methoxypyrimidine-4-carboxylate
;
_journal_coeditor_code HG5023
_journal_issue 6
_journal_name_full 'Acta Crystallographica Section E'
_journal_page_first o1335
_journal_paper_doi 10.1107/S160053681101628X
_journal_volume 67
_journal_year 2011
_chemical_formula_iupac 'C18 H21 N3 O6'
_chemical_formula_moiety 'C18 H21 N3 O6'
_chemical_formula_sum 'C18 H21 N3 O6'
_chemical_formula_weight 375.38
_chemical_name_systematic
;
Methyl 2-(2-{[(benzyloxy)carbonyl]amino}propan-2-yl)-
5-hydroxy-6-methoxypyrimidine-4-carboxylate
;
_space_group_IT_number 4
_symmetry_cell_setting monoclinic
_symmetry_space_group_name_Hall 'P 2yb'
_symmetry_space_group_name_H-M 'P 1 21 1'
_atom_sites_solution_hydrogens geom
_atom_sites_solution_primary direct
_atom_sites_solution_secondary difmap
_cell_angle_alpha 90.00
_cell_angle_beta 97.37(3)
_cell_angle_gamma 90.00
_cell_formula_units_Z 2
_cell_length_a 8.5313(17)
_cell_length_b 6.5413(13)
_cell_length_c 16.167(3)
_cell_measurement_reflns_used 3543
_cell_measurement_temperature 113(2)
_cell_measurement_theta_max 27.5
_cell_measurement_theta_min 2.3
_cell_volume 894.8(3)
_computing_cell_refinement 'SMART (Bruker, 1997)'
_computing_data_collection 'SMART (Bruker, 1997)'
_computing_data_reduction 'SAINT (Bruker, 1997)'
_computing_molecular_graphics 'SHELXTL (Sheldrick, 2008)'
_computing_publication_material 'SHELXTL (Sheldrick, 2008)'
_computing_structure_refinement 'SHELXL97 (Sheldrick, 2008)'
_computing_structure_solution 'SHELXS97 (Sheldrick, 2008)'
_diffrn_ambient_temperature 113(2)
_diffrn_detector_area_resol_mean 7.31
_diffrn_measured_fraction_theta_full 0.983
_diffrn_measured_fraction_theta_max 0.983
_diffrn_measurement_device_type 'Bruker SMART CCD area-detector'
_diffrn_measurement_method '\w and \f'
_diffrn_radiation_monochromator confocal
_diffrn_radiation_source 'rotating anode'
_diffrn_radiation_type MoK\a
_diffrn_radiation_wavelength 0.71073
_diffrn_reflns_av_R_equivalents 0.0443
_diffrn_reflns_av_sigmaI/netI 0.0517
_diffrn_reflns_limit_h_max 11
_diffrn_reflns_limit_h_min -10
_diffrn_reflns_limit_k_max 8
_diffrn_reflns_limit_k_min -7
_diffrn_reflns_limit_l_max 20
_diffrn_reflns_limit_l_min -21
_diffrn_reflns_number 7509
_diffrn_reflns_theta_full 27.85
_diffrn_reflns_theta_max 27.85
_diffrn_reflns_theta_min 2.54
_diffrn_standards_decay_% 0
_diffrn_standards_interval_count 0
_diffrn_standards_interval_time 0
_diffrn_standards_number 0
_exptl_absorpt_coefficient_mu 0.106
_exptl_absorpt_correction_T_max 0.9874
_exptl_absorpt_correction_T_min 0.9791
_exptl_absorpt_correction_type multi-scan
_exptl_absorpt_process_details '(SADABS; Bruker, 1997)'
_exptl_crystal_colour colorless
_exptl_crystal_density_diffrn 1.393
_exptl_crystal_density_method 'not measured'
_exptl_crystal_description plate
_exptl_crystal_F_000 396
_exptl_crystal_size_max 0.20
_exptl_crystal_size_mid 0.16
_exptl_crystal_size_min 0.12
_refine_diff_density_max 0.251
_refine_diff_density_min -0.212
_refine_ls_abs_structure_details 'None, Friedel Pairs merged'
_refine_ls_extinction_method none
_refine_ls_goodness_of_fit_ref 1.010
_refine_ls_hydrogen_treatment mixed
_refine_ls_matrix_type full
_refine_ls_number_parameters 256
_refine_ls_number_reflns 2281
_refine_ls_number_restraints 1
_refine_ls_restrained_S_all 1.010
_refine_ls_R_factor_all 0.0513
_refine_ls_R_factor_gt 0.0393
_refine_ls_shift/su_max 0.001
_refine_ls_shift/su_mean 0.000
_refine_ls_structure_factor_coef Fsqd
_refine_ls_weighting_details 'calc w=1/[\s^2^(Fo^2^)+(0.0491P)^2^+0.0000P] where P=(Fo^2^+2Fc^2^)/3'
_refine_ls_weighting_scheme calc
_refine_ls_wR_factor_gt 0.0828
_refine_ls_wR_factor_ref 0.0883
_reflns_number_gt 1854
_reflns_number_total 2281
_reflns_threshold_expression I>2\s(I)
_cod_data_source_file hg5023.cif
_cod_data_source_block I
_cod_original_cell_volume 894.7(3)
_cod_original_sg_symbol_H-M 'P 21'
_cod_database_code 2230346
_cod_database_fobs_code 2230346

loop_
_symmetry_equiv_pos_as_xyz
'x, y, z'
'-x, y+1/2, -z'

loop_
_atom_site_type_symbol
_atom_site_label
_atom_site_fract_x
_atom_site_fract_y
_atom_site_fract_z
_atom_site_U_iso_or_equiv
_atom_site_adp_type
_atom_site_calc_flag
_atom_site_refinement_flags
_atom_site_occupancy
_atom_site_symmetry_multiplicity
_atom_site_disorder_assembly
_atom_site_disorder_group
N N1 0.7129(2) 0.6028(3) 0.89047(10) 0.0184(4) Uani d . 1 1 . .
N N2 0.4395(2) 0.6250(3) 0.83861(10) 0.0192(4) Uani d . 1 1 . .
N N3 0.4877(2) 0.4973(3) 0.68708(11) 0.0210(4) Uani d . 1 1 . .
H H3 0.427(3) 0.599(5) 0.6595(17) 0.043(8) Uiso d . 1 1 . .
O O1 0.25348(16) 0.6638(3) 0.92818(9) 0.0220(4) Uani d . 1 1 . .
O O2 0.46916(18) 0.6583(3) 1.06058(9) 0.0219(4) Uani d . 1 1 . .
H H2 0.547(3) 0.670(6) 1.1011(18) 0.050(9) Uiso d . 1 1 . .
O O3 0.77719(17) 0.6582(3) 1.11167(8) 0.0244(4) Uani d . 1 1 . .
O O4 0.94697(16) 0.6036(3) 1.01878(9) 0.0231(4) Uani d . 1 1 . .
O O5 0.4667(2) 0.2009(2) 0.76039(9) 0.0259(4) Uani d . 1 1 . .
O O6 0.26425(19) 0.3210(3) 0.66809(10) 0.0287(4) Uani d . 1 1 . .
C C1 0.5941(2) 0.6005(3) 0.82953(12) 0.0185(5) Uani d . 1 1 . .
C C2 0.4043(2) 0.6444(3) 0.91420(12) 0.0183(4) Uani d . 1 1 . .
C C3 0.5207(2) 0.6435(3) 0.98553(12) 0.0174(4) Uani d . 1 1 . .
C C4 0.6744(2) 0.6263(3) 0.96913(12) 0.0174(4) Uani d . 1 1 . .
C C5 0.1359(2) 0.6528(4) 0.85502(12) 0.0240(5) Uani d . 1 1 . .
H H5A 0.1437 0.7746 0.8205 0.036 Uiso calc R 1 1 . .
H H5B 0.0302 0.6460 0.8725 0.036 Uiso calc R 1 1 . .
H H5C 0.1544 0.5304 0.8227 0.036 Uiso calc R 1 1 . .
C C6 0.8042(2) 0.6304(4) 1.04017(12) 0.0193(4) Uani d . 1 1 . .
C C7 1.0779(3) 0.6187(4) 1.08615(13) 0.0258(5) Uani d . 1 1 . .
H H7A 1.0933 0.7620 1.1029 0.039 Uiso calc R 1 1 . .
H H7B 1.1745 0.5663 1.0669 0.039 Uiso calc R 1 1 . .
H H7C 1.0537 0.5379 1.1340 0.039 Uiso calc R 1 1 . .
C C8 0.6296(3) 0.5754(3) 0.73967(13) 0.0197(5) Uani d . 1 1 . .
C C9 0.7695(3) 0.4322(4) 0.73342(14) 0.0261(6) Uani d . 1 1 . .
H H9A 0.7435 0.2947 0.7515 0.039 Uiso calc R 1 1 . .
H H9B 0.8627 0.4831 0.7693 0.039 Uiso calc R 1 1 . .
H H9C 0.7920 0.4271 0.6755 0.039 Uiso calc R 1 1 . .
C C10 0.6641(3) 0.7866(4) 0.70588(15) 0.0285(6) Uani d . 1 1 . .
H H10A 0.6796 0.7750 0.6470 0.043 Uiso calc R 1 1 . .
H H10B 0.7600 0.8422 0.7378 0.043 Uiso calc R 1 1 . .
H H10C 0.5749 0.8780 0.7111 0.043 Uiso calc R 1 1 . .
C C11 0.4121(3) 0.3289(4) 0.71076(12) 0.0211(5) Uani d . 1 1 . .
C C12 0.1749(3) 0.1388(4) 0.67933(14) 0.0313(6) Uani d . 1 1 . .
H H12A 0.0616 0.1746 0.6762 0.038 Uiso calc R 1 1 . .
H H12B 0.2092 0.0820 0.7355 0.038 Uiso calc R 1 1 . .
C C13 0.1953(3) -0.0221(4) 0.61451(14) 0.0248(5) Uani d . 1 1 . .
C C14 0.3061(3) -0.0041(5) 0.55949(14) 0.0322(6) Uani d . 1 1 . .
H H14 0.3742 0.1112 0.5625 0.039 Uiso calc R 1 1 . .
C C15 0.3181(3) -0.1545(5) 0.49977(15) 0.0399(7) Uani d . 1 1 . .
H H15 0.3942 -0.1411 0.4621 0.048 Uiso calc R 1 1 . .
C C16 0.2197(4) -0.3238(5) 0.49494(16) 0.0427(7) Uani d . 1 1 . .
H H16 0.2290 -0.4268 0.4544 0.051 Uiso calc R 1 1 . .
C C17 0.1087(3) -0.3423(5) 0.54905(15) 0.0379(7) Uani d . 1 1 . .
H H17 0.0401 -0.4572 0.5455 0.046 Uiso calc R 1 1 . .
C C18 0.0970(3) -0.1928(4) 0.60889(14) 0.0293(6) Uani d . 1 1 . .
H H18 0.0209 -0.2072 0.6465 0.035 Uiso calc R 1 1 . .

loop_
_atom_site_aniso_label
_atom_site_aniso_U_11
_atom_site_aniso_U_22
_atom_site_aniso_U_33
_atom_site_aniso_U_12
_atom_site_aniso_U_13
_atom_site_aniso_U_23
N1 0.0175(9) 0.0203(10) 0.0177(8) 0.0002(8) 0.0028(7) -0.0018(7)
N2 0.0165(9) 0.0218(9) 0.0190(8) 0.0010(8) 0.0020(7) -0.0023(8)
N3 0.0206(10) 0.0237(10) 0.0178(9) 0.0015(8) -0.0011(7) 0.0003(8)
O1 0.0129(8) 0.0321(9) 0.0211(7) 0.0017(7) 0.0021(6) -0.0023(7)
O2 0.0196(8) 0.0282(9) 0.0176(7) 0.0007(7) 0.0020(6) -0.0022(7)
O3 0.0215(8) 0.0348(10) 0.0170(7) 0.0017(8) 0.0035(6) -0.0023(7)
O4 0.0126(8) 0.0357(10) 0.0209(7) -0.0004(7) 0.0014(6) -0.0023(7)
O5 0.0303(10) 0.0250(9) 0.0225(8) 0.0032(7) 0.0037(7) 0.0021(7)
O6 0.0249(9) 0.0295(9) 0.0295(8) -0.0040(8) -0.0044(7) -0.0018(7)
C1 0.0180(11) 0.0182(11) 0.0193(10) 0.0003(9) 0.0024(8) -0.0012(8)
C2 0.0161(11) 0.0153(11) 0.0236(10) 0.0004(9) 0.0032(8) -0.0011(9)
C3 0.0208(11) 0.0141(10) 0.0174(9) -0.0015(9) 0.0026(8) -0.0019(8)
C4 0.0174(11) 0.0164(10) 0.0182(9) -0.0007(9) 0.0017(8) -0.0012(8)
C5 0.0176(11) 0.0316(13) 0.0214(11) 0.0008(10) -0.0028(8) -0.0020(10)
C6 0.0200(11) 0.0191(11) 0.0184(10) -0.0026(10) 0.0009(8) -0.0002(9)
C7 0.0190(12) 0.0376(14) 0.0196(10) -0.0044(11) -0.0016(9) 0.0005(10)
C8 0.0168(11) 0.0253(12) 0.0169(10) 0.0001(9) 0.0010(8) -0.0015(8)
C9 0.0196(13) 0.0385(14) 0.0199(11) 0.0036(10) 0.0012(9) -0.0043(10)
C10 0.0291(14) 0.0307(13) 0.0266(12) -0.0061(11) 0.0073(10) 0.0002(10)
C11 0.0222(12) 0.0257(12) 0.0157(10) 0.0002(10) 0.0037(9) -0.0054(9)
C12 0.0270(13) 0.0359(15) 0.0317(12) -0.0110(12) 0.0068(10) -0.0065(12)
C13 0.0214(12) 0.0316(13) 0.0204(10) -0.0016(10) -0.0009(9) 0.0004(9)
C14 0.0267(14) 0.0426(16) 0.0269(12) -0.0030(12) 0.0021(10) -0.0024(11)
C15 0.0376(16) 0.056(2) 0.0256(12) 0.0101(15) 0.0042(11) -0.0030(13)
C16 0.0589(19) 0.0398(17) 0.0267(13) 0.0142(15) -0.0054(13) -0.0064(12)
C17 0.0522(17) 0.0255(13) 0.0324(13) -0.0012(13) -0.0088(12) 0.0023(11)
C18 0.0325(14) 0.0309(14) 0.0231(11) -0.0050(11) -0.0020(10) 0.0032(10)

loop_
_atom_type_symbol
_atom_type_description
_atom_type_scat_dispersion_real
_atom_type_scat_dispersion_imag
_atom_type_scat_source
C C 0.0033 0.0000 'International Tables Vol C Tables 4.2.6.8 and 6.1.1.4'
H H 0.0000 0.0000 'International Tables Vol C Tables 4.2.6.8 and 6.1.1.4'
N N 0.0061 0.0000 'International Tables Vol C Tables 4.2.6.8 and 6.1.1.4'
O O 0.0106 0.0000 'International Tables Vol C Tables 4.2.6.8 and 6.1.1.4'

loop_
_geom_angle_atom_site_label_1
_geom_angle_atom_site_label_2
_geom_angle_atom_site_label_3
_geom_angle_site_symmetry_1
_geom_angle_site_symmetry_3
_geom_angle
_geom_angle_publ_flag
C1 N1 C4 . . 116.32(18) ?
C2 N2 C1 . . 117.25(17) ?
C11 N3 C8 . . 120.17(17) ?
C11 N3 H3 . . 117.4(18) ?
C8 N3 H3 . . 113.6(19) ?
C2 O1 C5 . . 115.85(16) ?
C3 O2 H2 . . 112(2) ?
C6 O4 C7 . . 116.03(16) ?
C11 O6 C12 . . 116.08(19) ?
N1 C1 N2 . . 125.66(19) ?
N1 C1 C8 . . 118.88(18) ?
N2 C1 C8 . . 115.42(17) ?
N2 C2 O1 . . 120.61(17) ?
N2 C2 C3 . . 122.69(19) ?
O1 C2 C3 . . 116.69(18) ?
O2 C3 C4 . . 127.57(18) ?
O2 C3 C2 . . 117.10(18) ?
C4 C3 C2 . . 115.33(18) ?
N1 C4 C3 . . 122.66(17) ?
N1 C4 C6 . . 118.47(18) ?
C3 C4 C6 . . 118.86(18) ?
O1 C5 H5A . . 109.5 ?
O1 C5 H5B . . 109.5 ?
H5A C5 H5B . . 109.5 ?
O1 C5 H5C . . 109.5 ?
H5A C5 H5C . . 109.5 ?
H5B C5 H5C . . 109.5 ?
O3 C6 O4 . . 124.10(18) ?
O3 C6 C4 . . 121.35(19) ?
O4 C6 C4 . . 114.55(17) ?
O4 C7 H7A . . 109.5 ?
O4 C7 H7B . . 109.5 ?
H7A C7 H7B . . 109.5 ?
O4 C7 H7C . . 109.5 ?
H7A C7 H7C . . 109.5 ?
H7B C7 H7C . . 109.5 ?
N3 C8 C10 . . 106.74(17) ?
N3 C8 C1 . . 109.65(18) ?
C10 C8 C1 . . 108.25(18) ?
N3 C8 C9 . . 109.79(19) ?
C10 C8 C9 . . 110.0(2) ?
C1 C8 C9 . . 112.28(18) ?
C8 C9 H9A . . 109.5 ?
C8 C9 H9B . . 109.5 ?
H9A C9 H9B . . 109.5 ?
C8 C9 H9C . . 109.5 ?
H9A C9 H9C . . 109.5 ?
H9B C9 H9C . . 109.5 ?
C8 C10 H10A . . 109.5 ?
C8 C10 H10B . . 109.5 ?
H10A C10 H10B . . 109.5 ?
C8 C10 H10C . . 109.5 ?
H10A C10 H10C . . 109.5 ?
H10B C10 H10C . . 109.5 ?
O5 C11 N3 . . 126.3(2) ?
O5 C11 O6 . . 124.3(2) ?
N3 C11 O6 . . 109.39(18) ?
O6 C12 C13 . . 112.31(19) ?
O6 C12 H12A . . 109.1 ?
C13 C12 H12A . . 109.1 ?
O6 C12 H12B . . 109.1 ?
C13 C12 H12B . . 109.1 ?
H12A C12 H12B . . 107.9 ?
C14 C13 C18 . . 118.8(2) ?
C14 C13 C12 . . 122.4(2) ?
C18 C13 C12 . . 118.8(2) ?
C13 C14 C15 . . 120.2(3) ?
C13 C14 H14 . . 119.9 ?
C15 C14 H14 . . 119.9 ?
C16 C15 C14 . . 120.4(3) ?
C16 C15 H15 . . 119.8 ?
C14 C15 H15 . . 119.8 ?
C17 C16 C15 . . 119.7(3) ?
C17 C16 H16 . . 120.1 ?
C15 C16 H16 . . 120.1 ?
C16 C17 C18 . . 119.9(3) ?
C16 C17 H17 . . 120.0 ?
C18 C17 H17 . . 120.0 ?
C17 C18 C13 . . 120.9(3) ?
C17 C18 H18 . . 119.5 ?
C13 C18 H18 . . 119.5 ?

loop_
_geom_bond_atom_site_label_1
_geom_bond_atom_site_label_2
_geom_bond_site_symmetry_2
_geom_bond_distance
_geom_bond_publ_flag
N1 C1 . 1.320(2) ?
N1 C4 . 1.363(3) ?
N2 C2 . 1.301(3) ?
N2 C1 . 1.355(3) ?
N3 C11 . 1.357(3) ?
N3 C8 . 1.478(3) ?
N3 H3 . 0.92(3) ?
O1 C2 . 1.341(2) ?
O1 C5 . 1.451(2) ?
O2 C3 . 1.346(3) ?
O2 H2 . 0.87(3) ?
O3 C6 . 1.221(2) ?
O4 C6 . 1.320(3) ?
O4 C7 . 1.460(2) ?
O5 C11 . 1.211(3) ?
O6 C11 . 1.358(3) ?
O6 C12 . 1.438(3) ?
C1 C8 . 1.530(3) ?
C2 C3 . 1.422(3) ?
C3 C4 . 1.375(3) ?
C4 C6 . 1.490(3) ?
C5 H5A . 0.9800 ?
C5 H5B . 0.9800 ?
C5 H5C . 0.9800 ?
C7 H7A . 0.9800 ?
C7 H7B . 0.9800 ?
C7 H7C . 0.9800 ?
C8 C10 . 1.528(3) ?
C8 C9 . 1.531(3) ?
C9 H9A . 0.9800 ?
C9 H9B . 0.9800 ?
C9 H9C . 0.9800 ?
C10 H10A . 0.9800 ?
C10 H10B . 0.9800 ?
C10 H10C . 0.9800 ?
C12 C13 . 1.511(3) ?
C12 H12A . 0.9900 ?
C12 H12B . 0.9900 ?
C13 C14 . 1.384(3) ?
C13 C18 . 1.392(4) ?
C14 C15 . 1.391(4) ?
C14 H14 . 0.9500 ?
C15 C16 . 1.386(5) ?
C15 H15 . 0.9500 ?
C16 C17 . 1.375(4) ?
C16 H16 . 0.9500 ?
C17 C18 . 1.388(4) ?
C17 H17 . 0.9500 ?
C18 H18 . 0.9500 ?

loop_
_geom_hbond_atom_site_label_D
_geom_hbond_atom_site_label_H
_geom_hbond_atom_site_label_A
_geom_hbond_site_symmetry_A
_geom_hbond_distance_DH
_geom_hbond_distance_HA
_geom_hbond_distance_DA
_geom_hbond_angle_DHA
O2 H2 O5 2_657 0.87(3) 2.27(3) 2.889(2) 128(2)
O2 H2 O3 . 0.87(3) 1.95(3) 2.652(2) 136(3)

loop_
_geom_torsion_atom_site_label_1
_geom_torsion_atom_site_label_2
_geom_torsion_atom_site_label_3
_geom_torsion_atom_site_label_4
_geom_torsion_site_symmetry_1
_geom_torsion_site_symmetry_2
_geom_torsion_site_symmetry_3
_geom_torsion_site_symmetry_4
_geom_torsion
_geom_torsion_publ_flag
C4 N1 C1 N2 . . . . 2.0(3) ?
C4 N1 C1 C8 . . . . 179.8(2) ?
C2 N2 C1 N1 . . . . -2.9(3) ?
C2 N2 C1 C8 . . . . 179.2(2) ?
C1 N2 C2 O1 . . . . -178.2(2) ?
C1 N2 C2 C3 . . . . 0.9(3) ?
C5 O1 C2 N2 . . . . 2.5(3) ?
C5 O1 C2 C3 . . . . -176.63(19) ?
N2 C2 C3 O2 . . . . -177.9(2) ?
O1 C2 C3 O2 . . . . 1.2(3) ?
N2 C2 C3 C4 . . . . 1.7(3) ?
O1 C2 C3 C4 . . . . -179.13(19) ?
C1 N1 C4 C3 . . . . 1.0(3) ?
C1 N1 C4 C6 . . . . -179.9(2) ?
O2 C3 C4 N1 . . . . 176.9(2) ?
C2 C3 C4 N1 . . . . -2.7(3) ?
O2 C3 C4 C6 . . . . -2.2(3) ?
C2 C3 C4 C6 . . . . 178.2(2) ?
C7 O4 C6 O3 . . . . -2.9(3) ?
C7 O4 C6 C4 . . . . 176.54(19) ?
N1 C4 C6 O3 . . . . 177.4(2) ?
C3 C4 C6 O3 . . . . -3.5(3) ?
N1 C4 C6 O4 . . . . -2.1(3) ?
C3 C4 C6 O4 . . . . 177.1(2) ?
C11 N3 C8 C10 . . . . -168.3(2) ?
C11 N3 C8 C1 . . . . -51.3(3) ?
C11 N3 C8 C9 . . . . 72.5(3) ?
N1 C1 C8 N3 . . . . 158.04(19) ?
N2 C1 C8 N3 . . . . -23.9(3) ?
N1 C1 C8 C10 . . . . -85.9(2) ?
N2 C1 C8 C10 . . . . 92.1(2) ?
N1 C1 C8 C9 . . . . 35.7(3) ?
N2 C1 C8 C9 . . . . -146.3(2) ?
C8 N3 C11 O5 . . . . -19.5(3) ?
C8 N3 C11 O6 . . . . 162.23(18) ?
C12 O6 C11 O5 . . . . -5.0(3) ?
C12 O6 C11 N3 . . . . 173.27(18) ?
C11 O6 C12 C13 . . . . -92.1(2) ?
O6 C12 C13 C14 . . . . 9.1(3) ?
O6 C12 C13 C18 . . . . -169.70(19) ?
C18 C13 C14 C15 . . . . 0.1(3) ?
C12 C13 C14 C15 . . . . -178.7(2) ?
C13 C14 C15 C16 . . . . -0.2(4) ?
C14 C15 C16 C17 . . . . 0.6(4) ?
C15 C16 C17 C18 . . . . -0.8(4) ?
C16 C17 C18 C13 . . . . 0.7(4) ?
C14 C13 C18 C17 . . . . -0.4(3) ?
C12 C13 C18 C17 . . . . 178.5(2) ?

loop_
_cod_related_entry_id
_cod_related_entry_database
_cod_related_entry_code
1 ChemSpider 28293229
